data_4030249
loop_
_publ_author_name
'Qijun, Huang'
'Chunting, Sun'
'Chuoxiao, Guo'
'Fan, Yan'
'Gang, Dong'
'Zhongsheng, Jin'
'Gecheng, Wei'
'Yunsheng, Liu'

_publ_section_title
;
 Structure of MoO2Cl2(C4H2OCOOH)2
;
_journal_name_full 'European Journal of Solid State and Inorganic Chemistry'
_journal_page_first 489
_journal_page_last 496
_journal_volume 26
_journal_year 1989
_chemical_formula_sum 'C10 H8 Cl2 Mo O8'
_chemical_formula_weight 423.00
_space_group_IT_number 14
_symmetry_cell_setting monoclinic
_symmetry_Int_Tables_number 14
_symmetry_space_group_name_Hall '-P 2yn'
_symmetry_space_group_name_H-M 'P 1 21/n 1'
_cell_angle_alpha 90
_cell_angle_beta 108.52(2)
_cell_angle_gamma 90
_cell_formula_units_Z 4
_cell_length_a 10.306(3)
_cell_length_b 10.161(2)
_cell_length_c 14.798(4)
_cell_volume 1469.4(7)
_diffrn_ambient_temperature 293
_diffrn_radiation_probe x-ray
_diffrn_radiation_type MoK\a
_diffrn_radiation_wavelength 0.71069
_exptl_absorpt_coefficient_mu 1.289
_exptl_crystal_density_diffrn 1.912
_exptl_crystal_F_000 832
_refine_ls_number_reflns 1743
_refine_ls_R_factor_gt 0.043
_refine_ls_wR_factor_gt 0.040
_cod_data_source_file EJSSIC-1989-26-489-496.cif
_cod_data_source_block MoO2Cl2(C4H3OCOOH)2
_cod_depositor_comments
;
  Selecting z coordinate of C26 (this coordinate was missing in the
  original file) in such a way that the bond lengths computed from
  the CIF coordinates are closest to the values given in the paper.

  S.G.
  2015-01-16
;
_cod_original_sg_symbol_H-M 'P 21/n'
_cod_database_code 4030249

loop_
_symmetry_equiv_pos_site_id
_symmetry_equiv_pos_as_xyz
1 x,y,z
2 1/2-x,1/2+y,1/2-z
3 -x,-y,-z
4 1/2+x,1/2-y,1/2+z

loop_
_atom_site_aniso_label
_atom_site_aniso_U_11
_atom_site_aniso_U_22
_atom_site_aniso_U_33
_atom_site_aniso_U_23
_atom_site_aniso_U_13
_atom_site_aniso_U_12
Mo 0.0450(10) 0.0380(10) 0.0490(10) 0.0040(10) 0.0160(10) 0.0020(10)
Cl1 0.0530(10) 0.089(2) 0.0500(10) -0.0030(10) 0.0110(10) 0.012(2)
Cl2 0.069(2) 0.0550(10) 0.061(2) 0.0120(10) 0.0050(10) 0.0100(10)
O1 0.044(4) 0.045(3) 0.040(3) 0.004(3) 0.015(3) 0.011(3)
O2 0.050(4) 0.057(4) 0.069(4) 0.010(3) 0.028(3) 0.002(3)
O11 0.052(4) 0.045(4) 0.086(5) -0.012(3) 0.033(4) 0.003(3)
O17 0.103(6) 0.042(4) 0.098(5) -0.019(3) 0.073(5) -0.011(4)
O18 0.057(4) 0.036(4) 0.080(4) -0.009(3) 0.040(4) -0.004(3)
O21 0.079(5) 0.090(5) 0.109(5) 0.007(4) 0.020(4) -0.006(5)
O27 0.103(6) 0.058(4) 0.073(5) -0.007(3) 0.053(4) 0.008(4)
O28 0.048(4) 0.048(3) 0.066(4) -0.014(3) 0.032(3) 0.002(3)
C12 0.062(7) 0.062(7) 0.081(7) -0.019(5) 0.034(6) 0.020(6)
C13 0.080(8) 0.035(5) 0.083(7) -0.010(5) 0.032(6) -0.005(6)
C14 0.063(7) 0.051(5) 0.070(7) -0.007(5) 0.026(6) -0.011(5)
C15 0.042(6) 0.044(5) 0.058(6) -0.005(4) 0.026(5) 0.003(4)
C16 0.052(6) 0.048(5) 0.048(5) 0.007(4) 0.025(5) 0.001(5)
C22 0.058(10) 0.163(15) 0.158(16) 0.104(12) 0.003(9) -0.041(10)
C23 0.062(8) 0.332(19) 0.057(7) 0.064(10) 0.040(6) 0.0610(10)
C24 0.061(7) 0.103(8) 0.066(7) -0.006(6) 0.049(6) 0.002(7)
C25 0.047(6) 0.050(5) 0.040(5) 0.003(4) 0.014(5) 0.006(5)
C26 0.064(7) 0.039(5) 0.049(5) -0.006(4) 0.027(5) 0.004(5)

loop_
_atom_site_label
_atom_site_type_symbol
_atom_site_thermal_displace_type
_atom_site_fract_x
_atom_site_fract_y
_atom_site_fract_z
_atom_site_occupancy
_atom_site_U_iso_or_equiv
Mo Mo Uani 0.27640(10) 0.36770(10) 0.10290(10) 1.000 0.0438(6)
Cl1 Cl Uani 0.0897(2) 0.3744(3) -0.03560(10) 1.000 0.0653(8)
Cl2 Cl Uani 0.4161(3) 0.2752(2) 0.2449(2) 1.000 0.0654(10)
O1 O Uani 0.2457(5) 0.5206(5) 0.1536(3) 1.000 0.0426(19)
O2 O Uani 0.3983(5) 0.4076(5) 0.0570(4) 1.000 0.057(2)
O11 O Uani 0.3518(6) -0.0476(5) -0.0278(4) 1.000 0.058(3)
O17 O Uani 0.1292(7) 0.0303(5) 0.1009(4) 1.000 0.071(3)
O18 O Uani 0.2720(6) 0.1589(5) 0.0564(4) 1.000 0.053(2)
O21 O Uani -0.0593(7) 0.1130(7) 0.2272(5) 1.000 0.095(3)
O27 O Uani 0.0515(7) 0.4448(6) 0.2411(4) 1.000 0.072(3)
O28 O Uani 0.1059(5) 0.2767(5) 0.1625(4) 1.000 0.051(2)
C12 C Uani 0.37890 -0.1697(9) -0.0530(7) 1.000 0.066(4)
C13 C Uani 0.30900 -0.2600(9) -0.0254(7) 1.000 0.065(4)
C14 C Uani 0.2313(9) -0.1944(8) 0.0229(6) 1.000 0.060(4)
C15 C Uani 0.2605(8) -0.0651(8) 0.0198(5) 1.000 0.046(3)
C16 C Uani 0.2204(8) 0.0512(7) 0.0598(5) 1.000 0.047(3)
C22 C Uani -0.1502(13) 0.0746(5) 0.2748(10) 1.000 0.134(8)
C23 C Uani -0.1826(10) 0.1718(15) 0.3201(7) 1.000 0.145(7)
C24 C Uani -0.11310 0.2839(11) 0.3055(6) 1.000 0.070(4)
C25 C Uani -0.0418(8) 0.2448(8) 0.2522(5) 1.000 0.046(3)
C26 C Uani 0.0450(9) 0.3199(6) 0.21473 1.000 0.049(3)
H2 H Uiso 0.44190 -0.18800 -0.08720 1.000 0.0660
H3 H Uiso 0.31090 -0.35310 -0.03590 1.000 0.0660
H4 H Uiso 0.16970 -0.23320 0.05220 1.000 0.0610
H17 H Uiso 0.103(5) 0.116(5) 0.125(4) 1.000 0.026(17)
H22 H Uiso -0.18430 -0.01360 0.27390 1.000 0.1320
H23 H Uiso -0.24390 0.16710 0.35720 1.000 0.1480
H24 H Uiso -0.11770 0.37090 0.32950 1.000 0.0820
H27 H Uiso 0.123(9) 0.475(8) 0.219(5) 1.000 0.12(3)

loop_
_atom_type_symbol
_atom_type_description
_atom_type_scat_dispersion_real
_atom_type_scat_dispersion_imag
_atom_type_scat_source
C C 0.0033 0.0016 ' International Tables Vol C Tables 4.2.6.8 and 6.1.1.4'
H H 0.0000 0.0000 ' International Tables Vol C Tables 4.2.6.8 and 6.1.1.4'
Cl Cl 0.1484 0.1585 ' International Tables Vol C Tables 4.2.6.8 and 6.1.1.4'
Mo Mo -1.6832 0.6857 ' International Tables Vol C Tables 4.2.6.8 and 6.1.1.4'
O O 0.0106 0.0060 ' International Tables Vol C Tables 4.2.6.8 and 6.1.1.4'

loop_
_geom_angle_atom_site_label_1
_geom_angle_atom_site_label_2
_geom_angle_atom_site_label_3
_geom_angle
_geom_angle_publ_flag
Cl1 Mo Cl2 155.04(11) yes
Cl1 Mo O1 97.85(17) yes
Cl1 Mo O2 98.9(2) yes
Cl1 Mo O18 79.95(17) yes
Cl1 Mo O28 80.61(15) yes
Cl2 Mo O1 96.45(16) yes
Cl2 Mo O2 97.8(2) yes
Cl2 Mo O18 80.84(16) yes
Cl2 Mo O28 80.07(16) yes
O1 Mo O2 102.5(2) yes
O1 Mo O18 164.6(2) yes
O1 Mo O28 86.2(2) yes
O2 Mo O18 92.9(2) yes
O2 Mo O28 171.3(2) yes
O18 Mo O28 78.5(2) yes
C12 O11 C15 105.2(6) yes
Mo O18 C16 143.6(6) yes
C22 O21 C25 100.8(6) yes
Mo O28 C26 133.4(4) yes
C16 O17 H17 110(3) no
C26 O27 H27 107(5) no
O11 C12 C13 112.0(6) yes
C12 C13 C14 106.6(8) no
C13 C14 C15 106.0(8) no
C14 C15 C16 133.4(8) no
O11 C15 C16 116.3(7) yes
O11 C15 C14 110.1(7) yes
O17 C16 C15 114.0(7) yes
O17 C16 O18 123.9(7) yes
O18 C16 C15 122.1(8) yes
O21 C22 C23 111.9(8) yes
C22 C23 C24 108.2(9) no
C23 C24 C25 105.1(10) no
O21 C25 C26 122.9(7) yes
C24 C25 C26 122.9(8) no
O21 C25 C24 114.0(8) yes
O28 C26 C25 119.7(6) yes
O27 C26 O28 112.6(6) yes
O27 C26 C25 124.4(8) yes
O11 C12 H2 124.00 no
C13 C12 H2 124.00 no
C12 C13 H3 127.00 no
C14 C13 H3 127.00 no
C13 C14 H4 127.00 no
C15 C14 H4 127.00 no
O21 C22 H22 124.00 no
C23 C22 H22 124.00 no
C22 C23 H23 126.00 no
C24 C23 H23 126.00 no
C23 C24 H24 127.00 no
C25 C24 H24 128.00 no

loop_
_geom_bond_atom_site_label_1
_geom_bond_atom_site_label_2
_geom_bond_distance
_geom_bond_publ_flag
Mo Cl1 2.324(2) yes
Mo Cl2 2.335(3) yes
Mo O1 1.797(5) yes
Mo O2 1.657(6) yes
Mo O18 2.226(5) yes
Mo O28 2.389(6) yes
O11 C12 1.350(10) yes
O11 C15 1.354(10) yes
O17 C16 1.289(11) yes
O18 C16 1.225(9) yes
O21 C22 1.395(16) yes
O21 C25 1.386(11) yes
O27 C26 1.279(9) yes
O28 C26 1.408(9) yes
O17 H17 1.01(5) no
O27 H27 0.95(9) no
C12 C13 1.309(10) no
C13 C14 1.400(11) no
C14 C15 1.352(12) no
C15 C16 1.440(11) no
C22 C23 1.296(17) no
C23 C24 1.398(17) no
C24 C25 1.299(10) no
C25 C26 1.295(12) no
C12 H2 0.9600 no
C13 H3 0.9600 no
C14 H4 0.9600 no
C22 H22 0.9600 no
C23 H23 0.9600 no
C24 H24 0.9600 no

loop_
_geom_hbond_atom_site_label_D
_geom_hbond_atom_site_label_H
_geom_hbond_atom_site_label_A
_geom_hbond_distance_DH
_geom_hbond_distance_HA
_geom_hbond_distance_DA
_geom_hbond_angle_DHA
_geom_hbond_site_symmetry_A
_geom_hbond_publ_flag
O17 H17 O21 1.01(5) 2.59(6) 3.206(10) 119(4) . yes
O17 H17 O28 1.01(5) 1.72(5) 2.701(7) 162(5) . yes
O27 H27 O1 0.95(9) 1.88(9) 2.815(9) 169(8) . yes
C23 H23 Cl1 0.9600 2.7100 3.670(11) 174.00 4_455 yes

loop_
_geom_torsion_atom_site_label_1
_geom_torsion_atom_site_label_2
_geom_torsion_atom_site_label_3
_geom_torsion_atom_site_label_4
_geom_torsion
_geom_torsion_publ_flag
Cl1 Mo O18 C16 -85.5(9) no
Cl2 Mo O18 C16 78.5(9) no
O2 Mo O18 C16 176.0(9) no
O28 Mo O18 C16 -3.2(9) no
Cl1 Mo O28 C26 -114.6(5) no
Cl2 Mo O28 C26 81.3(5) no
O1 Mo O28 C26 -15.9(5) no
O18 Mo O28 C26 163.9(6) no
C15 O11 C12 C13 1.0(9) no
C12 O11 C15 C14 -0.6(9) no
C12 O11 C15 C16 176.4(7) no
Mo O18 C16 O17 2.3(14) no
Mo O18 C16 C15 -175.8(6) no
C25 O21 C22 C23 0.9(13) no
C22 O21 C25 C24 -1.3(10) no
C22 O21 C25 C26 174.1(8) no
Mo O28 C26 O27 23.5(8) no
Mo O28 C26 C25 -176.3(5) no
O11 C12 C13 C14 -1.0(10) no
C12 C13 C14 C15 0.6(10) no
C13 C14 C15 O11 0.0(9) no
C13 C14 C15 C16 -176.3(8) no
O11 C15 C16 O17 177.3(6) no
O11 C15 C16 O18 -4.4(11) no
C14 C15 C16 O17 -6.6(13) no
C14 C15 C16 O18 171.7(9) no
O21 C22 C23 C24 -0.3(14) no
C22 C23 C24 C25 -0.6(12) no
C23 C24 C25 O21 1.2(10) no
C23 C24 C25 C26 -174.2(8) no
O21 C25 C26 O27 170.6(6) no
O21 C25 C26 O28 12.9(10) no
C24 C25 C26 O27 -14.3(11) no
C24 C25 C26 O28 -172.1(7) no
